data_7709935
loop_
_publ_author_name
'Takeyama, Tomoyuki'
'Iwatsuki, Satoshi'
'Tsushima, Satoru'
'Takao, Koichiro'

_publ_section_title
;
 Synthesis and characterization of uranyl(VI) complex with
 2,6-pyridine-bis(methylaminophenolato) and its ligand-centred aerobic
 oxidation mechanism to diimino derivative
;
_journal_name_full 'Dalton Transactions'
_journal_paper_doi 10.1039/D2DT00325B
_journal_year 2022
_chemical_formula_moiety 'C35 H49 N3 O4 U, C H2 Cl2'
_chemical_formula_sum 'C36 H51 Cl2 N3 O4 U'
_chemical_formula_weight 898.72
_chemical_properties_physical Air-sensitive
_space_group_crystal_system monoclinic
_space_group_IT_number 14
_space_group_name_Hall '-P 2yn'
_space_group_name_H-M_alt 'P 1 21/n 1'
_atom_sites_solution_hydrogens geom
_atom_sites_solution_primary dual
_audit_creation_date 2021-03-18
_audit_creation_method
;
Olex2 1.3
(compiled 2020.11.12 svn.r5f609507 for OlexSys, GUI svn.r6272)
;
_audit_update_record
;
2022-04-05 deposited with the CCDC.	2022-04-06 downloaded from the CCDC.
;
_cell_angle_alpha 90
_cell_angle_beta 91.234(4)
_cell_angle_gamma 90
_cell_formula_units_Z 4
_cell_length_a 13.9394(7)
_cell_length_b 13.7474(11)
_cell_length_c 21.7612(11)
_cell_measurement_reflns_used 3838
_cell_measurement_temperature 123
_cell_measurement_theta_max 74.4720
_cell_measurement_theta_min 3.7790
_cell_volume 4169.1(4)
_computing_cell_refinement 'CrysAlisPro 1.171.39.20a (Rigaku OD, 2015)'
_computing_data_collection 'CrysAlisPro 1.171.39.20a (Rigaku OD, 2015)'
_computing_data_reduction 'CrysAlisPro 1.171.39.20a (Rigaku OD, 2015)'
_computing_molecular_graphics 'Olex2 1.3 (Dolomanov et al., 2009)'
_computing_publication_material 'Olex2 1.3 (Dolomanov et al., 2009)'
_computing_structure_refinement 'SHELXL 2018/3 (Sheldrick, 2015)'
_computing_structure_solution 'SHELXT 2018/2 (Sheldrick, 2018)'
_diffrn_ambient_temperature 123
_diffrn_detector 'CCD plate'
_diffrn_measured_fraction_theta_full 0.988
_diffrn_measured_fraction_theta_max 0.952
_diffrn_measurement_details
;
List of Runs (angles in degrees, time in seconds):

  # Type    Start    End  Width  t~exp~   \w     \q     \k     \f   Frames
#--------------------------------------------------------------------------
  1  \w    -27.00  23.00   0.50   40.00    --    0.00  77.00 -90.00  100
  2  \w     18.00  86.00   0.50   40.00    --    0.00  82.00 -60.00  136
  3  \w    -22.00   6.00   0.50   40.00    --    0.00 -37.00-120.00   56
  4  \w     45.00  78.00   0.50   40.00    --    0.00  77.00 -90.00   66
  5  \w    -72.00 -47.00   0.50   40.00    --    0.00 -37.00-120.00   50
  6  \w    -29.00   4.00   0.50   40.00    --    0.00  82.00 -60.00   66
  7  \w     93.00 118.00   0.50  120.00    --   96.10 -82.00 -60.00   50
  8  \w      8.00 107.00   0.50  120.00    --   96.10 -30.00 150.00  198
  9  \w      8.00  33.00   0.50  120.00    --   96.10   0.00-180.00   50
 10  \w     10.00 119.00   0.50  120.00    --   96.10 -15.00-150.00  218
 11  \w     27.00 111.00   0.50  120.00    --   96.10 -30.00  60.00  168
 12  \w     16.00 118.00   0.50  120.00    --   96.10 -61.00-180.00  204
 13  \w     83.00 108.00   0.50  120.00    --   96.10 -82.00 -30.00   50
 14  \w     77.00 104.00   0.50  120.00    --   96.10 -82.00   0.00   54
 15  \w     73.00 119.00   0.50  120.00    --   96.10 -82.00 -90.00   92
 16  \w    134.00 159.00   0.50  120.00    --   96.10   0.00-180.00   50
 17  \w     82.00 126.00   0.50  120.00    --   96.10 -82.00  52.39   88
 18  \w     49.00 114.00   0.50  120.00    --   96.10 -82.00  22.85  130
;
_diffrn_measurement_device 'four-circle diffractometer'
_diffrn_measurement_device_type 'XtaLAB Pro: Kappa dual home/near'
_diffrn_measurement_method '\w scans'
_diffrn_orient_matrix_type 'CrysAlisPro convention (1999,Acta A55,543-557)'
_diffrn_orient_matrix_UB_11 -0.0627822000
_diffrn_orient_matrix_UB_12 -0.0029918000
_diffrn_orient_matrix_UB_13 -0.0591262000
_diffrn_orient_matrix_UB_21 0.0910069000
_diffrn_orient_matrix_UB_22 -0.0017810000
_diffrn_orient_matrix_UB_23 -0.0388745000
_diffrn_orient_matrix_UB_31 0.0002089000
_diffrn_orient_matrix_UB_32 -0.1120126000
_diffrn_orient_matrix_UB_33 0.0022736000
_diffrn_radiation_monochromator graphite
_diffrn_radiation_probe x-ray
_diffrn_radiation_type 'Cu K\a'
_diffrn_radiation_wavelength 1.54184
_diffrn_reflns_av_R_equivalents 0.1993
_diffrn_reflns_av_unetI/netI 0.1915
_diffrn_reflns_Laue_measured_fraction_full 0.988
_diffrn_reflns_Laue_measured_fraction_max 0.952
_diffrn_reflns_limit_h_max 16
_diffrn_reflns_limit_h_min -17
_diffrn_reflns_limit_k_max 9
_diffrn_reflns_limit_k_min -16
_diffrn_reflns_limit_l_max 27
_diffrn_reflns_limit_l_min -23
_diffrn_reflns_number 25037
_diffrn_reflns_point_group_measured_fraction_full 0.988
_diffrn_reflns_point_group_measured_fraction_max 0.952
_diffrn_reflns_theta_full 67.684
_diffrn_reflns_theta_max 75.013
_diffrn_reflns_theta_min 3.803
_diffrn_source 'fine-focus sealed X-ray tube'
_diffrn_source_type 'Enhance (Cu) X-ray Source'
_exptl_absorpt_coefficient_mu 12.423
_exptl_absorpt_correction_T_max 1.00000
_exptl_absorpt_correction_T_min 0.39853
_exptl_absorpt_correction_type multi-scan
_exptl_absorpt_process_details
;
CrysAlisPro 1.171.39.20a (Rigaku Oxford Diffraction, 2015)
Empirical absorption correction using spherical harmonics,
 implemented in SCALE3 ABSPACK scaling algorithm.
;
_exptl_crystal_colour red
_exptl_crystal_colour_primary red
_exptl_crystal_density_diffrn 1.432
_exptl_crystal_description needle
_exptl_crystal_F_000 1784
_exptl_crystal_size_max 0.257
_exptl_crystal_size_mid 0.022
_exptl_crystal_size_min 0.013
_refine_diff_density_max 3.182
_refine_diff_density_min -6.316
_refine_diff_density_rms 0.301
_refine_ls_extinction_coef 0.00029(8)
_refine_ls_extinction_expression Fc^*^=kFc[1+0.001xFc^2^\l^3^/sin(2\q)]^-1/4^
_refine_ls_extinction_method 'SHELXL-2018/3 (Sheldrick 2018)'
_refine_ls_goodness_of_fit_ref 1.016
_refine_ls_hydrogen_treatment constr
_refine_ls_matrix_type full
_refine_ls_number_parameters 212
_refine_ls_number_reflns 8183
_refine_ls_number_restraints 0
_refine_ls_restrained_S_all 1.016
_refine_ls_R_factor_all 0.1934
_refine_ls_R_factor_gt 0.1061
_refine_ls_shift/su_max 0.001
_refine_ls_shift/su_mean 0.000
_refine_ls_structure_factor_coef Fsqd
_refine_ls_weighting_details 'w=1/[\s^2^(Fo^2^)+(0.1876P)^2^] where P=(Fo^2^+2Fc^2^)/3'
_refine_ls_weighting_scheme calc
_refine_ls_wR_factor_gt 0.2765
_refine_ls_wR_factor_ref 0.3447
_reflns_Friedel_coverage 0.000
_reflns_number_gt 3745
_reflns_number_total 8183
_reflns_threshold_expression 'I > 2\s(I)'
_cod_data_source_file d2dt00325b2.cif
_cod_data_source_block UO2tBupdaop
_cod_database_code 7709935
_shelx_shelxl_version_number 2018/3
_chemical_oxdiff_formula C35H49N3O4U1Cl2
_shelx_space_group_comment
;
The symmetry employed for this shelxl refinement is uniquely defined
by the following loop, which should always be used as a source of
symmetry information in preference to the above space-group names.
They are only intended as comments.
;
_reflns_odcompleteness_completeness 99.29
_reflns_odcompleteness_iscentric 1
_reflns_odcompleteness_theta 66.97
_olex2_refinement_description
;
1. Fixed Uiso
 At 1.2 times of:
  All C(H) groups, All C(H,H) groups, All N(H) groups
 At 1.5 times of:
  All C(H,H,H) groups
2. Uiso/Uaniso restraints and constraints
Uanis(C3) = Uanis(C4) = Uanis(C5) = Uanis(C6) = Uanis(C1) = Uanis(C2)
Uanis(C19) = Uanis(C14) = Uanis(C15) = Uanis(C16) = Uanis(C17) = Uanis(C18)
Uanis(O3) = Uanis(O4) = Uanis(N3) = Uanis(N2) = Uanis(N1)
Uanis(C7) = Uanis(C8) = Uanis(C9) = Uanis(C10) = Uanis(C11) = Uanis(C12) =
Uanis(C13)
Uanis(C23) = Uanis(C21) = Uanis(C20) = Uanis(C22)
Uanis(C25) = Uanis(C26) = Uanis(C24) = Uanis(C27)
Uanis(C32) = Uanis(C33) = Uanis(C34) = Uanis(C35)
Uanis(C30) = Uanis(C29) = Uanis(C31) = Uanis(C28)
Uanis(O1) = Uanis(O2)
Uanis(O3) = Uanis(N1) = Uanis(N2) = Uanis(O1) = Uanis(O2) = Uanis(O4) =
Uanis(N3)
Uanis(C36) = Uanis(Cl2) = Uanis(Cl1)
3.a Ternary CH refined with riding coordinates:
 N1(H1), N3(H3)
3.b Secondary CH2 refined with riding coordinates:
 C7(H7A,H7B), C13(H13A,H13B), C36(H36A,H36B)
3.c Aromatic/amide H refined with riding coordinates:
 C9(H9), C17(H17), C11(H11), C5(H5), C3(H3A), C10(H10), C15(H15)
3.d Idealised Me refined as rotating group:
 C23(H23A,H23B,H23C), C35(H35A,H35B,H35C), C31(H31A,H31B,H31C), C22(H22A,H22B,
 H22C), C33(H33A,H33B,H33C), C29(H29A,H29B,H29C), C30(H30A,H30B,H30C), C34(H34A,
 H34B,H34C), C21(H21A,H21B,H21C), C26(H26A,H26B,H26C), C25(H25A,H25B,H25C),
 C27(H27A,H27B,H27C)
;
_smtbx_masks_void_probe_radius 1.2
_smtbx_masks_void_truncation_radius 1.2
_platon_squeeze_void_probe_radius 1.20
_olex2_submission_original_sample_id 210317UO2-tBupdaop
_olex2_submission_special_instructions 'No special instructions were received'
_oxdiff_exptl_absorpt_empirical_details
;
Empirical correction (ABSPACK) includes:
- Absorption correction using spherical harmonics
- Frame scaling
;
_oxdiff_exptl_absorpt_empirical_full_max 3.827
_oxdiff_exptl_absorpt_empirical_full_min 0.340

loop_
_space_group_symop_operation_xyz
'x, y, z'
'-x+1/2, y+1/2, -z+1/2'
'-x, -y, -z'
'x-1/2, -y-1/2, z-1/2'

loop_
_atom_site_label
_atom_site_type_symbol
_atom_site_fract_x
_atom_site_fract_y
_atom_site_fract_z
_atom_site_U_iso_or_equiv
_atom_site_adp_type
_atom_site_occupancy
_atom_site_site_symmetry_order
_atom_site_calc_flag
_atom_site_refinement_flags_posn
_atom_site_refinement_flags_adp
_atom_site_refinement_flags_occupancy
_atom_site_disorder_assembly
_atom_site_disorder_group
U1 U 0.62291(4) 0.41065(7) 0.71521(3) 0.0573(4) Uani 1 1 d . . . . .
Cl1 Cl 0.3923(4) 0.1232(6) 0.6653(3) 0.0832(15) Uani 1 1 d . . . . .
Cl2 Cl 0.2218(4) 0.2347(6) 0.6973(3) 0.0832(15) Uani 1 1 d . . . . .
O3 O 0.5473(10) 0.4029(12) 0.8024(7) 0.0639(18) Uani 1 1 d . . . . .
O4 O 0.5801(10) 0.5601(13) 0.6876(6) 0.0639(18) Uani 1 1 d . . . . .
N1 N 0.6354(12) 0.2439(16) 0.7672(8) 0.0639(18) Uani 1 1 d . . . . .
H1 H 0.692188 0.245858 0.796003 0.077 Uiso 1 1 calc R U . . .
O1 O 0.7299(9) 0.4507(14) 0.7528(6) 0.0639(18) Uani 1 1 d . . . . .
N2 N 0.7298(12) 0.2880(17) 0.6612(8) 0.0639(18) Uani 1 1 d . . . . .
C14 C 0.7007(13) 0.5794(19) 0.6165(9) 0.057(3) Uani 1 1 d . . . . .
C9 C 0.7778(13) 0.130(2) 0.6453(9) 0.063(3) Uani 1 1 d . . . . .
H9 H 0.771921 0.063375 0.655623 0.075 Uiso 1 1 calc R U . . .
C32 C 0.7995(14) 0.795(2) 0.5288(9) 0.067(4) Uani 1 1 d . . . . .
C17 C 0.6735(12) 0.774(2) 0.6105(8) 0.057(3) Uani 1 1 d . . . . .
H17 H 0.664325 0.842567 0.609286 0.069 Uiso 1 1 calc R U . . .
C8 C 0.7228(13) 0.197(2) 0.6762(9) 0.063(3) Uani 1 1 d . . . . .
C16 C 0.7450(13) 0.734(2) 0.5755(8) 0.057(3) Uani 1 1 d . . . . .
C6 C 0.5499(12) 0.229(2) 0.8044(8) 0.060(3) Uani 1 1 d . . . . .
C23 C 0.2806(13) 0.3898(19) 0.9088(10) 0.061(3) Uani 1 1 d . . . . .
H23A H 0.233980 0.351525 0.884625 0.092 Uiso 1 1 calc R U . . .
H23B H 0.250389 0.450284 0.922340 0.092 Uiso 1 1 calc R U . . .
H23C H 0.302021 0.352170 0.944803 0.092 Uiso 1 1 calc R U . . .
C11 C 0.8467(13) 0.253(2) 0.5867(9) 0.063(3) Uani 1 1 d . . . . .
H11 H 0.889796 0.274372 0.556332 0.075 Uiso 1 1 calc R U . . .
C28 C 0.5343(13) 0.769(2) 0.6854(9) 0.074(4) Uani 1 1 d . . . . .
C20 C 0.3676(14) 0.4140(19) 0.8689(10) 0.061(3) Uani 1 1 d . . . . .
O2 O 0.5275(9) 0.3613(14) 0.6729(6) 0.0639(18) Uani 1 1 d . . . . .
C2 C 0.4209(12) 0.313(2) 0.8550(8) 0.060(3) Uani 1 1 d . . . . .
N3 N 0.7027(12) 0.4691(17) 0.6149(8) 0.0639(18) Uani 1 1 d . . . . .
H3 H 0.663072 0.446253 0.578846 0.077 Uiso 1 1 calc R U . . .
C4 C 0.4274(12) 0.137(2) 0.8547(8) 0.060(3) Uani 1 1 d . . . . .
C18 C 0.6127(13) 0.717(2) 0.6484(8) 0.057(3) Uani 1 1 d . . . . .
C5 C 0.5134(12) 0.142(2) 0.8216(8) 0.060(3) Uani 1 1 d . . . . .
H5 H 0.546083 0.083830 0.811289 0.072 Uiso 1 1 calc R U . . .
C7 C 0.6501(14) 0.159(2) 0.7230(9) 0.063(3) Uani 1 1 d . . . . .
H7A H 0.588909 0.140527 0.702182 0.075 Uiso 1 1 calc R U . . .
H7B H 0.676158 0.101438 0.745195 0.075 Uiso 1 1 calc R U . . .
C3 C 0.3837(12) 0.225(2) 0.8705(8) 0.060(3) Uani 1 1 d . . . . .
H3A H 0.325986 0.223395 0.892915 0.072 Uiso 1 1 calc R U . . .
C10 C 0.8392(13) 0.155(2) 0.6013(9) 0.063(3) Uani 1 1 d . . . . .
H10 H 0.876305 0.107788 0.580878 0.075 Uiso 1 1 calc R U . . .
C35 C 0.7413(14) 0.800(2) 0.4700(9) 0.067(4) Uani 1 1 d . . . . .
H35A H 0.728401 0.734500 0.454643 0.101 Uiso 1 1 calc R U . . .
H35B H 0.777067 0.836857 0.439328 0.101 Uiso 1 1 calc R U . . .
H35C H 0.680401 0.833404 0.477631 0.101 Uiso 1 1 calc R U . . .
C19 C 0.6305(13) 0.621(2) 0.6529(9) 0.057(3) Uani 1 1 d . . . . .
C31 C 0.5258(13) 0.881(2) 0.6721(10) 0.074(4) Uani 1 1 d . . . . .
H31A H 0.573617 0.916407 0.697232 0.111 Uiso 1 1 calc R U . . .
H31B H 0.461376 0.903786 0.682345 0.111 Uiso 1 1 calc R U . . .
H31C H 0.537143 0.893546 0.628508 0.111 Uiso 1 1 calc R U . . .
C1 C 0.5051(12) 0.319(2) 0.8193(8) 0.060(3) Uani 1 1 d . . . . .
C22 C 0.3287(13) 0.455(2) 0.8085(9) 0.061(3) Uani 1 1 d . . . . .
H22A H 0.276254 0.413737 0.792981 0.092 Uiso 1 1 calc R U . . .
H22B H 0.380087 0.456555 0.778448 0.092 Uiso 1 1 calc R U . . .
H22C H 0.304806 0.521121 0.815096 0.092 Uiso 1 1 calc R U . . .
C33 C 0.8999(13) 0.755(2) 0.5169(9) 0.067(4) Uani 1 1 d . . . . .
H33A H 0.938688 0.757983 0.554951 0.101 Uiso 1 1 calc R U . . .
H33B H 0.930286 0.794904 0.485299 0.101 Uiso 1 1 calc R U . . .
H33C H 0.895248 0.687733 0.502730 0.101 Uiso 1 1 calc R U . . .
C24 C 0.3789(18) 0.041(3) 0.8742(13) 0.086(4) Uani 1 1 d . . . . .
C29 C 0.5439(13) 0.750(2) 0.7542(9) 0.074(4) Uani 1 1 d . . . . .
H29A H 0.573072 0.686312 0.761397 0.111 Uiso 1 1 calc R U . . .
H29B H 0.480225 0.751991 0.772409 0.111 Uiso 1 1 calc R U . . .
H29C H 0.584514 0.800703 0.773059 0.111 Uiso 1 1 calc R U . . .
C12 C 0.7874(13) 0.322(2) 0.6187(9) 0.063(3) Uani 1 1 d . . . . .
C15 C 0.7580(13) 0.632(2) 0.5787(8) 0.057(3) Uani 1 1 d . . . . .
H15 H 0.805644 0.601224 0.555155 0.069 Uiso 1 1 calc R U . . .
C30 C 0.4360(12) 0.722(2) 0.6642(9) 0.074(4) Uani 1 1 d . . . . .
H30A H 0.436473 0.710264 0.619813 0.111 Uiso 1 1 calc R U . . .
H30B H 0.383568 0.766701 0.673756 0.111 Uiso 1 1 calc R U . . .
H30C H 0.426779 0.660390 0.685839 0.111 Uiso 1 1 calc R U . . .
C13 C 0.7934(13) 0.429(2) 0.6114(9) 0.063(3) Uani 1 1 d . . . . .
H13A H 0.835610 0.456682 0.644076 0.075 Uiso 1 1 calc R U . . .
H13B H 0.821235 0.444869 0.571128 0.075 Uiso 1 1 calc R U . . .
C34 C 0.8125(15) 0.8984(19) 0.5536(10) 0.067(4) Uani 1 1 d . . . . .
H34A H 0.749472 0.928756 0.558278 0.101 Uiso 1 1 calc R U . . .
H34B H 0.850267 0.936516 0.524777 0.101 Uiso 1 1 calc R U . . .
H34C H 0.846044 0.896074 0.593626 0.101 Uiso 1 1 calc R U . . .
C21 C 0.4351(13) 0.4825(19) 0.9048(10) 0.061(3) Uani 1 1 d . . . . .
H21A H 0.411853 0.549521 0.900750 0.092 Uiso 1 1 calc R U . . .
H21B H 0.499817 0.477828 0.888418 0.092 Uiso 1 1 calc R U . . .
H21C H 0.436636 0.463902 0.948322 0.092 Uiso 1 1 calc R U . . .
C36 C 0.3472(15) 0.230(2) 0.7022(12) 0.0832(15) Uani 1 1 d . . . . .
H36A H 0.368061 0.229548 0.745968 0.100 Uiso 1 1 calc R U . . .
H36B H 0.374262 0.288286 0.682615 0.100 Uiso 1 1 calc R U . . .
C26 C 0.3632(17) 0.044(2) 0.9413(12) 0.086(4) Uani 1 1 d . . . . .
H26A H 0.337718 -0.018913 0.954836 0.129 Uiso 1 1 calc R U . . .
H26B H 0.317280 0.095464 0.950560 0.129 Uiso 1 1 calc R U . . .
H26C H 0.424249 0.056823 0.962968 0.129 Uiso 1 1 calc R U . . .
C25 C 0.4396(18) -0.045(2) 0.8577(13) 0.086(4) Uani 1 1 d . . . . .
H25A H 0.500034 -0.042340 0.881466 0.129 Uiso 1 1 calc R U . . .
H25B H 0.453131 -0.042403 0.813692 0.129 Uiso 1 1 calc R U . . .
H25C H 0.405330 -0.104815 0.867037 0.129 Uiso 1 1 calc R U . . .
C27 C 0.2793(17) 0.036(2) 0.8412(12) 0.086(4) Uani 1 1 d . . . . .
H27A H 0.244554 -0.021474 0.855095 0.129 Uiso 1 1 calc R U . . .
H27B H 0.287749 0.032458 0.796681 0.129 Uiso 1 1 calc R U . . .
H27C H 0.242489 0.094740 0.851010 0.129 Uiso 1 1 calc R U . . .

loop_
_atom_site_aniso_label
_atom_site_aniso_U_11
_atom_site_aniso_U_22
_atom_site_aniso_U_33
_atom_site_aniso_U_23
_atom_site_aniso_U_13
_atom_site_aniso_U_12
U1 0.0395(3) 0.0873(8) 0.0454(4) 0.0003(4) 0.0073(2) -0.0008(4)
Cl1 0.0442(16) 0.124(5) 0.081(3) -0.017(3) -0.0052(16) 0.006(2)
Cl2 0.0442(16) 0.124(5) 0.081(3) -0.017(3) -0.0052(16) 0.006(2)
O3 0.052(3) 0.082(5) 0.059(3) -0.006(4) 0.011(2) -0.008(3)
O4 0.052(3) 0.082(5) 0.059(3) -0.006(4) 0.011(2) -0.008(3)
N1 0.052(3) 0.082(5) 0.059(3) -0.006(4) 0.011(2) -0.008(3)
O1 0.052(3) 0.082(5) 0.059(3) -0.006(4) 0.011(2) -0.008(3)
N2 0.052(3) 0.082(5) 0.059(3) -0.006(4) 0.011(2) -0.008(3)
C14 0.043(4) 0.086(8) 0.043(4) 0.003(5) 0.004(3) 0.016(5)
C9 0.043(3) 0.097(8) 0.049(4) 0.010(5) 0.007(3) 0.001(5)
C32 0.049(5) 0.101(12) 0.051(6) 0.006(6) 0.005(4) -0.011(7)
C17 0.043(4) 0.086(8) 0.043(4) 0.003(5) 0.004(3) 0.016(5)
C8 0.043(3) 0.097(8) 0.049(4) 0.010(5) 0.007(3) 0.001(5)
C16 0.043(4) 0.086(8) 0.043(4) 0.003(5) 0.004(3) 0.016(5)
C6 0.031(3) 0.111(9) 0.037(3) 0.003(5) 0.003(3) 0.003(4)
C23 0.042(5) 0.079(10) 0.063(6) -0.016(6) 0.004(4) 0.005(6)
C11 0.043(3) 0.097(8) 0.049(4) 0.010(5) 0.007(3) 0.001(5)
C28 0.036(4) 0.130(14) 0.056(6) 0.015(8) 0.004(4) 0.024(6)
C20 0.042(5) 0.079(10) 0.063(6) -0.016(6) 0.004(4) 0.005(6)
O2 0.052(3) 0.082(5) 0.059(3) -0.006(4) 0.011(2) -0.008(3)
C2 0.031(3) 0.111(9) 0.037(3) 0.003(5) 0.003(3) 0.003(4)
N3 0.052(3) 0.082(5) 0.059(3) -0.006(4) 0.011(2) -0.008(3)
C4 0.031(3) 0.111(9) 0.037(3) 0.003(5) 0.003(3) 0.003(4)
C18 0.043(4) 0.086(8) 0.043(4) 0.003(5) 0.004(3) 0.016(5)
C5 0.031(3) 0.111(9) 0.037(3) 0.003(5) 0.003(3) 0.003(4)
C7 0.043(3) 0.097(8) 0.049(4) 0.010(5) 0.007(3) 0.001(5)
C3 0.031(3) 0.111(9) 0.037(3) 0.003(5) 0.003(3) 0.003(4)
C10 0.043(3) 0.097(8) 0.049(4) 0.010(5) 0.007(3) 0.001(5)
C35 0.049(5) 0.101(12) 0.051(6) 0.006(6) 0.005(4) -0.011(7)
C19 0.043(4) 0.086(8) 0.043(4) 0.003(5) 0.004(3) 0.016(5)
C31 0.036(4) 0.130(14) 0.056(6) 0.015(8) 0.004(4) 0.024(6)
C1 0.031(3) 0.111(9) 0.037(3) 0.003(5) 0.003(3) 0.003(4)
C22 0.042(5) 0.079(10) 0.063(6) -0.016(6) 0.004(4) 0.005(6)
C33 0.049(5) 0.101(12) 0.051(6) 0.006(6) 0.005(4) -0.011(7)
C24 0.061(7) 0.105(12) 0.092(9) 0.001(10) 0.004(6) -0.004(8)
C29 0.036(4) 0.130(14) 0.056(6) 0.015(8) 0.004(4) 0.024(6)
C12 0.043(3) 0.097(8) 0.049(4) 0.010(5) 0.007(3) 0.001(5)
C15 0.043(4) 0.086(8) 0.043(4) 0.003(5) 0.004(3) 0.016(5)
C30 0.036(4) 0.130(14) 0.056(6) 0.015(8) 0.004(4) 0.024(6)
C13 0.043(3) 0.097(8) 0.049(4) 0.010(5) 0.007(3) 0.001(5)
C34 0.049(5) 0.101(12) 0.051(6) 0.006(6) 0.005(4) -0.011(7)
C21 0.042(5) 0.079(10) 0.063(6) -0.016(6) 0.004(4) 0.005(6)
C36 0.0442(16) 0.124(5) 0.081(3) -0.017(3) -0.0052(16) 0.006(2)
C26 0.061(7) 0.105(12) 0.092(9) 0.001(10) 0.004(6) -0.004(8)
C25 0.061(7) 0.105(12) 0.092(9) 0.001(10) 0.004(6) -0.004(8)
C27 0.061(7) 0.105(12) 0.092(9) 0.001(10) 0.004(6) -0.004(8)

loop_
_atom_type_symbol
_atom_type_description
_atom_type_scat_dispersion_real
_atom_type_scat_dispersion_imag
_atom_type_scat_source
C C 0.0181 0.0091 'International Tables Vol C Tables 4.2.6.8 and 6.1.1.4'
H H 0.0000 0.0000 'International Tables Vol C Tables 4.2.6.8 and 6.1.1.4'
Cl Cl 0.3639 0.7018 'International Tables Vol C Tables 4.2.6.8 and 6.1.1.4'
N N 0.0311 0.0180 'International Tables Vol C Tables 4.2.6.8 and 6.1.1.4'
O O 0.0492 0.0322 'International Tables Vol C Tables 4.2.6.8 and 6.1.1.4'
U U -4.3638 13.4090 'International Tables Vol C Tables 4.2.6.8 and 6.1.1.4'

loop_
_exptl_crystal_face_index_h
_exptl_crystal_face_index_k
_exptl_crystal_face_index_l
_exptl_crystal_face_perp_dist
1 -9 0 0.1749
0 9 0 0.0811
-2 0 -14 0.0054
2 0 14 0.0072
9 0 -2 0.0072
-9 0 2 0.0144

loop_
_geom_angle_atom_site_label_1
_geom_angle_atom_site_label_2
_geom_angle_atom_site_label_3
_geom_angle
_geom_angle_site_symmetry_1
_geom_angle_site_symmetry_3
_geom_angle_publ_flag
O3 U1 O4 98.5(6) . . ?
O3 U1 N1 66.6(6) . . ?
O3 U1 N2 131.5(6) . . ?
O3 U1 N3 164.7(7) . . ?
O4 U1 N1 164.6(5) . . ?
O4 U1 N2 130.0(6) . . ?
O4 U1 N3 66.6(6) . . ?
N1 U1 N3 128.4(6) . . ?
O1 U1 O3 91.8(6) . . ?
O1 U1 O4 93.2(7) . . ?
O1 U1 N1 91.5(7) . . ?
O1 U1 N2 85.6(7) . . ?
O1 U1 N3 85.4(6) . . ?
N2 U1 N1 65.0(6) . . ?
N2 U1 N3 63.4(7) . . ?
O2 U1 O3 93.6(6) . . ?
O2 U1 O4 91.1(7) . . ?
O2 U1 N1 85.9(7) . . ?
O2 U1 O1 172.5(7) . . ?
O2 U1 N2 86.9(7) . . ?
O2 U1 N3 90.7(6) . . ?
C1 O3 U1 119.8(13) . . ?
C19 O4 U1 126.4(13) . . ?
U1 N1 H1 107.4 . . ?
C6 N1 U1 108.7(14) . . ?
C6 N1 H1 107.4 . . ?
C6 N1 C7 111.2(18) . . ?
C7 N1 U1 114.6(12) . . ?
C7 N1 H1 107.4 . . ?
C8 N2 U1 118.2(13) . . ?
C8 N2 C12 124(2) . . ?
C12 N2 U1 117.4(18) . . ?
C19 C14 N3 116(2) . . ?
C15 C14 N3 120.4(19) . . ?
C15 C14 C19 123(2) . . ?
C8 C9 H9 118.6 . . ?
C10 C9 H9 118.6 . . ?
C10 C9 C8 123(3) . . ?
C16 C32 C34 109.4(18) . . ?
C35 C32 C16 109.1(17) . . ?
C35 C32 C33 110.7(18) . . ?
C35 C32 C34 108(2) . . ?
C33 C32 C16 113(2) . . ?
C33 C32 C34 106.7(19) . . ?
C16 C17 H17 118.8 . . ?
C16 C17 C18 122(2) . . ?
C18 C17 H17 118.8 . . ?
N2 C8 C9 118(2) . . ?
N2 C8 C7 123(2) . . ?
C9 C8 C7 118(2) . . ?
C17 C16 C32 121(2) . . ?
C17 C16 C15 118(2) . . ?
C15 C16 C32 120.8(19) . . ?
C5 C6 N1 126(2) . . ?
C5 C6 C1 122.1(17) . . ?
C1 C6 N1 112(2) . . ?
H23A C23 H23B 109.5 . . ?
H23A C23 H23C 109.5 . . ?
H23B C23 H23C 109.5 . . ?
C20 C23 H23A 109.5 . . ?
C20 C23 H23B 109.5 . . ?
C20 C23 H23C 109.5 . . ?
C10 C11 H11 120.8 . . ?
C10 C11 C12 118(2) . . ?
C12 C11 H11 120.8 . . ?
C18 C28 C31 114.1(19) . . ?
C18 C28 C30 106(2) . . ?
C29 C28 C18 112.9(17) . . ?
C29 C28 C31 110(2) . . ?
C29 C28 C30 106.2(18) . . ?
C30 C28 C31 106.4(17) . . ?
C23 C20 C2 106.9(19) . . ?
C22 C20 C23 107.3(16) . . ?
C22 C20 C2 108.4(17) . . ?
C22 C20 C21 115(2) . . ?
C21 C20 C23 109.0(17) . . ?
C21 C20 C2 110.2(16) . . ?
C3 C2 C20 122.7(16) . . ?
C3 C2 C1 121(2) . . ?
C1 C2 C20 116(2) . . ?
U1 N3 H3 108.8 . . ?
C14 N3 U1 106.3(12) . . ?
C14 N3 H3 108.8 . . ?
C13 N3 U1 109.3(14) . . ?
C13 N3 C14 114.7(18) . . ?
C13 N3 H3 108.8 . . ?
C5 C4 C24 124(3) . . ?
C3 C4 C5 117(2) . . ?
C3 C4 C24 118.5(18) . . ?
C17 C18 C28 119(2) . . ?
C19 C18 C17 118.2(19) . . ?
C19 C18 C28 123(2) . . ?
C6 C5 C4 121(2) . . ?
C6 C5 H5 119.6 . . ?
C4 C5 H5 119.6 . . ?
N1 C7 C8 105(2) . . ?
N1 C7 H7A 110.8 . . ?
N1 C7 H7B 110.8 . . ?
C8 C7 H7A 110.8 . . ?
C8 C7 H7B 110.8 . . ?
H7A C7 H7B 108.9 . . ?
C2 C3 C4 122.5(17) . . ?
C2 C3 H3A 118.8 . . ?
C4 C3 H3A 118.8 . . ?
C9 C10 C11 118(2) . . ?
C9 C10 H10 121.1 . . ?
C11 C10 H10 121.1 . . ?
C32 C35 H35A 109.5 . . ?
C32 C35 H35B 109.5 . . ?
C32 C35 H35C 109.5 . . ?
H35A C35 H35B 109.5 . . ?
H35A C35 H35C 109.5 . . ?
H35B C35 H35C 109.5 . . ?
O4 C19 C14 116(2) . . ?
C18 C19 O4 124.0(19) . . ?
C18 C19 C14 120(2) . . ?
C28 C31 H31A 109.5 . . ?
C28 C31 H31B 109.5 . . ?
C28 C31 H31C 109.5 . . ?
H31A C31 H31B 109.5 . . ?
H31A C31 H31C 109.5 . . ?
H31B C31 H31C 109.5 . . ?
O3 C1 C6 118.9(16) . . ?
O3 C1 C2 124(2) . . ?
C6 C1 C2 117(2) . . ?
C20 C22 H22A 109.5 . . ?
C20 C22 H22B 109.5 . . ?
C20 C22 H22C 109.5 . . ?
H22A C22 H22B 109.5 . . ?
H22A C22 H22C 109.5 . . ?
H22B C22 H22C 109.5 . . ?
C32 C33 H33A 109.5 . . ?
C32 C33 H33B 109.5 . . ?
C32 C33 H33C 109.5 . . ?
H33A C33 H33B 109.5 . . ?
H33A C33 H33C 109.5 . . ?
H33B C33 H33C 109.5 . . ?
C4 C24 C27 107(2) . . ?
C26 C24 C4 109(2) . . ?
C26 C24 C25 111(3) . . ?
C26 C24 C27 108(2) . . ?
C25 C24 C4 111(2) . . ?
C25 C24 C27 111(3) . . ?
C28 C29 H29A 109.5 . . ?
C28 C29 H29B 109.5 . . ?
C28 C29 H29C 109.5 . . ?
H29A C29 H29B 109.5 . . ?
H29A C29 H29C 109.5 . . ?
H29B C29 H29C 109.5 . . ?
N2 C12 C11 118(2) . . ?
N2 C12 C13 117(2) . . ?
C11 C12 C13 124.2(19) . . ?
C14 C15 C16 119(2) . . ?
C14 C15 H15 120.6 . . ?
C16 C15 H15 120.6 . . ?
C28 C30 H30A 109.5 . . ?
C28 C30 H30B 109.5 . . ?
C28 C30 H30C 109.5 . . ?
H30A C30 H30B 109.5 . . ?
H30A C30 H30C 109.5 . . ?
H30B C30 H30C 109.5 . . ?
N3 C13 C12 109.7(18) . . ?
N3 C13 H13A 109.7 . . ?
N3 C13 H13B 109.7 . . ?
C12 C13 H13A 109.7 . . ?
C12 C13 H13B 109.7 . . ?
H13A C13 H13B 108.2 . . ?
C32 C34 H34A 109.5 . . ?
C32 C34 H34B 109.5 . . ?
C32 C34 H34C 109.5 . . ?
H34A C34 H34B 109.5 . . ?
H34A C34 H34C 109.5 . . ?
H34B C34 H34C 109.5 . . ?
C20 C21 H21A 109.5 . . ?
C20 C21 H21B 109.5 . . ?
C20 C21 H21C 109.5 . . ?
H21A C21 H21B 109.5 . . ?
H21A C21 H21C 109.5 . . ?
H21B C21 H21C 109.5 . . ?
Cl1 C36 H36A 109.3 . . ?
Cl1 C36 H36B 109.3 . . ?
Cl2 C36 Cl1 111.4(15) . . ?
Cl2 C36 H36A 109.3 . . ?
Cl2 C36 H36B 109.3 . . ?
H36A C36 H36B 108.0 . . ?
C24 C26 H26A 109.5 . . ?
C24 C26 H26B 109.5 . . ?
C24 C26 H26C 109.5 . . ?
H26A C26 H26B 109.5 . . ?
H26A C26 H26C 109.5 . . ?
H26B C26 H26C 109.5 . . ?
C24 C25 H25A 109.5 . . ?
C24 C25 H25B 109.5 . . ?
C24 C25 H25C 109.5 . . ?
H25A C25 H25B 109.5 . . ?
H25A C25 H25C 109.5 . . ?
H25B C25 H25C 109.5 . . ?
C24 C27 H27A 109.5 . . ?
C24 C27 H27B 109.5 . . ?
C24 C27 H27C 109.5 . . ?
H27A C27 H27B 109.5 . . ?
H27A C27 H27C 109.5 . . ?
H27B C27 H27C 109.5 . . ?

loop_
_geom_bond_atom_site_label_1
_geom_bond_atom_site_label_2
_geom_bond_distance
_geom_bond_site_symmetry_2
_geom_bond_publ_flag
U1 O3 2.193(14) . ?
U1 O4 2.220(18) . ?
U1 N1 2.56(2) . ?
U1 O1 1.773(14) . ?
U1 N2 2.554(19) . ?
U1 O2 1.738(14) . ?
U1 N3 2.599(17) . ?
Cl1 C36 1.79(3) . ?
Cl2 C36 1.75(2) . ?
O3 C1 1.35(3) . ?
O4 C19 1.34(3) . ?
N1 H1 1.0000 . ?
N1 C6 1.47(2) . ?
N1 C7 1.53(3) . ?
N2 C8 1.29(3) . ?
N2 C12 1.32(2) . ?
C14 N3 1.52(3) . ?
C14 C19 1.40(3) . ?
C14 C15 1.37(3) . ?
C9 H9 0.9500 . ?
C9 C8 1.38(3) . ?
C9 C10 1.34(3) . ?
C32 C16 1.53(3) . ?
C32 C35 1.50(3) . ?
C32 C33 1.53(3) . ?
C32 C34 1.53(3) . ?
C17 H17 0.9500 . ?
C17 C16 1.39(2) . ?
C17 C18 1.43(3) . ?
C8 C7 1.55(3) . ?
C16 C15 1.40(3) . ?
C6 C5 1.36(3) . ?
C6 C1 1.42(3) . ?
C23 H23A 0.9800 . ?
C23 H23B 0.9800 . ?
C23 H23C 0.9800 . ?
C23 C20 1.54(3) . ?
C11 H11 0.9500 . ?
C11 C10 1.38(3) . ?
C11 C12 1.44(3) . ?
C28 C18 1.55(3) . ?
C28 C31 1.58(4) . ?
C28 C29 1.52(3) . ?
C28 C30 1.57(3) . ?
C20 C2 1.61(3) . ?
C20 C22 1.52(3) . ?
C20 C21 1.53(3) . ?
C2 C3 1.36(3) . ?
C2 C1 1.42(2) . ?
N3 H3 1.0000 . ?
N3 C13 1.38(3) . ?
C4 C5 1.41(2) . ?
C4 C3 1.40(3) . ?
C4 C24 1.55(4) . ?
C18 C19 1.33(3) . ?
C5 H5 0.9500 . ?
C7 H7A 0.9900 . ?
C7 H7B 0.9900 . ?
C3 H3A 0.9500 . ?
C10 H10 0.9500 . ?
C35 H35A 0.9800 . ?
C35 H35B 0.9800 . ?
C35 H35C 0.9800 . ?
C31 H31A 0.9800 . ?
C31 H31B 0.9800 . ?
C31 H31C 0.9800 . ?
C22 H22A 0.9800 . ?
C22 H22B 0.9800 . ?
C22 H22C 0.9800 . ?
C33 H33A 0.9800 . ?
C33 H33B 0.9800 . ?
C33 H33C 0.9800 . ?
C24 C26 1.48(4) . ?
C24 C25 1.49(4) . ?
C24 C27 1.55(3) . ?
C29 H29A 0.9800 . ?
C29 H29B 0.9800 . ?
C29 H29C 0.9800 . ?
C12 C13 1.49(3) . ?
C15 H15 0.9500 . ?
C30 H30A 0.9800 . ?
C30 H30B 0.9800 . ?
C30 H30C 0.9800 . ?
C13 H13A 0.9900 . ?
C13 H13B 0.9900 . ?
C34 H34A 0.9800 . ?
C34 H34B 0.9800 . ?
C34 H34C 0.9800 . ?
C21 H21A 0.9800 . ?
C21 H21B 0.9800 . ?
C21 H21C 0.9800 . ?
C36 H36A 0.9900 . ?
C36 H36B 0.9900 . ?
C26 H26A 0.9800 . ?
C26 H26B 0.9800 . ?
C26 H26C 0.9800 . ?
C25 H25A 0.9800 . ?
C25 H25B 0.9800 . ?
C25 H25C 0.9800 . ?
C27 H27A 0.9800 . ?
C27 H27B 0.9800 . ?
C27 H27C 0.9800 . ?

loop_
_geom_torsion_atom_site_label_1
_geom_torsion_atom_site_label_2
_geom_torsion_atom_site_label_3
_geom_torsion_atom_site_label_4
_geom_torsion
_geom_torsion_site_symmetry_1
_geom_torsion_site_symmetry_2
_geom_torsion_site_symmetry_3
_geom_torsion_site_symmetry_4
_geom_torsion_publ_flag
U1 O3 C1 C6 36(2) . . . . ?
U1 O3 C1 C2 -148.6(14) . . . . ?
U1 O4 C19 C14 20(2) . . . . ?
U1 O4 C19 C18 -164.9(15) . . . . ?
U1 N1 C6 C5 156.3(15) . . . . ?
U1 N1 C6 C1 -21.4(17) . . . . ?
U1 N1 C7 C8 41.2(17) . . . . ?
U1 N2 C8 C9 177.5(13) . . . . ?
U1 N2 C8 C7 3(3) . . . . ?
U1 N2 C12 C11 -178.6(13) . . . . ?
U1 N2 C12 C13 7(2) . . . . ?
U1 N3 C13 C12 53.0(19) . . . . ?
N1 C6 C5 C4 -176.5(16) . . . . ?
N1 C6 C1 O3 -4(2) . . . . ?
N1 C6 C1 C2 179.6(15) . . . . ?
N2 C8 C7 N1 -29(3) . . . . ?
N2 C12 C13 N3 -42(3) . . . . ?
C14 N3 C13 C12 172.3(16) . . . . ?
C9 C8 C7 N1 156.0(18) . . . . ?
C32 C16 C15 C14 -173.2(17) . . . . ?
C17 C16 C15 C14 -1(3) . . . . ?
C17 C18 C19 O4 178.9(17) . . . . ?
C17 C18 C19 C14 -6(3) . . . . ?
C8 N2 C12 C11 0(3) . . . . ?
C8 N2 C12 C13 -174.3(19) . . . . ?
C8 C9 C10 C11 0(3) . . . . ?
C16 C17 C18 C28 -179.6(17) . . . . ?
C16 C17 C18 C19 5(3) . . . . ?
C6 N1 C7 C8 164.8(16) . . . . ?
C23 C20 C2 C3 8(2) . . . . ?
C23 C20 C2 C1 -179.0(16) . . . . ?
C11 C12 C13 N3 144.2(19) . . . . ?
C28 C18 C19 O4 3(3) . . . . ?
C28 C18 C19 C14 178.1(18) . . . . ?
C20 C2 C3 C4 175.7(17) . . . . ?
C20 C2 C1 O3 7(3) . . . . ?
C20 C2 C1 C6 -177.0(15) . . . . ?
N3 C14 C19 O4 7(3) . . . . ?
N3 C14 C19 C18 -168.1(18) . . . . ?
N3 C14 C15 C16 171.6(17) . . . . ?
C18 C17 C16 C32 171.5(18) . . . . ?
C18 C17 C16 C15 -1(3) . . . . ?
C5 C6 C1 O3 177.8(17) . . . . ?
C5 C6 C1 C2 2(2) . . . . ?
C5 C4 C3 C2 0(3) . . . . ?
C5 C4 C24 C26 126(2) . . . . ?
C5 C4 C24 C25 5(3) . . . . ?
C5 C4 C24 C27 -117(2) . . . . ?
C7 N1 C6 C5 29(3) . . . . ?
C7 N1 C6 C1 -148.4(16) . . . . ?
C3 C2 C1 O3 -179.3(16) . . . . ?
C3 C2 C1 C6 -3(2) . . . . ?
C3 C4 C5 C6 -2(3) . . . . ?
C3 C4 C24 C26 -54(3) . . . . ?
C3 C4 C24 C25 -176(2) . . . . ?
C3 C4 C24 C27 63(3) . . . . ?
C10 C9 C8 N2 1(3) . . . . ?
C10 C9 C8 C7 176.2(18) . . . . ?
C10 C11 C12 N2 1(3) . . . . ?
C10 C11 C12 C13 174.9(19) . . . . ?
C35 C32 C16 C17 -83(3) . . . . ?
C35 C32 C16 C15 90(2) . . . . ?
C19 C14 N3 U1 -23.5(19) . . . . ?
C19 C14 N3 C13 -144.5(17) . . . . ?
C19 C14 C15 C16 -1(3) . . . . ?
C31 C28 C18 C17 5(3) . . . . ?
C31 C28 C18 C19 -179.6(19) . . . . ?
C1 C6 C5 C4 1(3) . . . . ?
C1 C2 C3 C4 3(3) . . . . ?
C22 C20 C2 C3 -108(2) . . . . ?
C22 C20 C2 C1 66(2) . . . . ?
C33 C32 C16 C17 153.9(19) . . . . ?
C33 C32 C16 C15 -34(3) . . . . ?
C24 C4 C5 C6 177.8(18) . . . . ?
C24 C4 C3 C2 -179.6(18) . . . . ?
C29 C28 C18 C17 -122(2) . . . . ?
C29 C28 C18 C19 53(3) . . . . ?
C12 N2 C8 C9 -1(3) . . . . ?
C12 N2 C8 C7 -175.8(18) . . . . ?
C12 C11 C10 C9 -1(3) . . . . ?
C15 C14 N3 U1 163.3(14) . . . . ?
C15 C14 N3 C13 42(3) . . . . ?
C15 C14 C19 O4 -180.0(18) . . . . ?
C15 C14 C19 C18 5(3) . . . . ?
C30 C28 C18 C17 122(2) . . . . ?
C30 C28 C18 C19 -63(3) . . . . ?
C34 C32 C16 C17 35(2) . . . . ?
C34 C32 C16 C15 -152.5(19) . . . . ?
C21 C20 C2 C3 126(2) . . . . ?
C21 C20 C2 C1 -61(2) . . . . ?

loop_
_exptl_oxdiff_crystal_face_indexfrac_h
_exptl_oxdiff_crystal_face_indexfrac_k
_exptl_oxdiff_crystal_face_indexfrac_l
_exptl_oxdiff_crystal_face_x
_exptl_oxdiff_crystal_face_y
_exptl_oxdiff_crystal_face_z
0.5443 -8.9064 0.1619 -0.0171 0.0591 0.9981
0.0671 8.9224 0.1743 -0.0412 -0.0166 -0.9990
-1.9987 0.0013 -13.9973 0.9531 0.3622 -0.0324
1.9987 -0.0013 13.9973 -0.9531 -0.3622 0.0324
9.0007 0.0037 -1.9992 -0.4469 0.8968 -0.0031
-9.0007 -0.0037 1.9992 0.4469 -0.8968 0.0031

loop_
_smtbx_masks_void_nr
_smtbx_masks_void_average_x
_smtbx_masks_void_average_y
_smtbx_masks_void_average_z
_smtbx_masks_void_volume
_smtbx_masks_void_count_electrons
_smtbx_masks_void_content
1 0.000 -0.588 0.000 342.1 125.9 ?
2 0.042 0.208 0.625 7.2 0.2 ?
3 -0.042 0.792 0.375 7.2 0.0 ?
4 0.500 0.403 0.500 342.1 125.9 ?
5 0.458 0.708 0.875 7.2 0.0 ?
6 0.542 0.292 0.125 7.2 0.2 ?
